data_1529123
loop_
_publ_author_name
'Folchnandt, M.'
'Schleid, T.'
'Schneck, C.'

_publ_section_title
;
 Ueber Sesquiselenide der Lanthanoide: Einkristalle von Ce2 Se3 im C-, Gd2
 Se3 im U- und Lu2 Se3 im Z-Typ
;
_journal_name_full 'Zeitschrift fuer Anorganische und Allgemeine Chemie'
_journal_page_first 149
_journal_page_last 155
_journal_volume 630
_journal_year 2004
_chemical_formula_sum 'Lu2 Se3'
_space_group_IT_number 70
_symmetry_space_group_name_Hall '-F 2uv 2vw'
_symmetry_space_group_name_H-M 'F d d d :2'
_cell_angle_alpha 90
_cell_angle_beta 90
_cell_angle_gamma 90
_cell_formula_units_Z 16
_cell_length_a 11.251
_cell_length_b 7.9806
_cell_length_c 23.877
_cell_volume 2143.909
_citation_journal_id_ASTM ZAACAB
_cod_data_source_file Folchnandt_ZAACAB_2004_109.cif
_cod_data_source_block Lu2Se3
_cod_database_code 1529123

loop_
_symmetry_equiv_pos_as_xyz
x,y,z
-x+1/4,-y+1/4,z
x,-y+1/4,-z+1/4
-x+1/4,y,-z+1/4
-x,-y,-z
x-1/4,y-1/4,-z
-x,y-1/4,z-1/4
x-1/4,-y,z-1/4
x,y+1/2,z+1/2
-x+1/4,-y+3/4,z+1/2
x,-y+3/4,-z+3/4
-x+1/4,y+1/2,-z+3/4
-x,-y+1/2,-z+1/2
x-1/4,y+1/4,-z+1/2
-x,y+1/4,z+1/4
x-1/4,-y+1/2,z+1/4
x+1/2,y,z+1/2
-x+3/4,-y+1/4,z+1/2
x+1/2,-y+1/4,-z+3/4
-x+3/4,y,-z+3/4
-x+1/2,-y,-z+1/2
x+1/4,y-1/4,-z+1/2
-x+1/2,y-1/4,z+1/4
x+1/4,-y,z+1/4
x+1/2,y+1/2,z
-x+3/4,-y+3/4,z
x+1/2,-y+3/4,-z+1/4
-x+3/4,y+1/2,-z+1/4
-x+1/2,-y+1/2,-z
x+1/4,y+1/4,-z
-x+1/2,y+1/4,z-1/4
x+1/4,-y+1/2,z-1/4

loop_
_atom_site_label
_atom_site_type_symbol
_atom_site_fract_x
_atom_site_fract_y
_atom_site_fract_z
_atom_site_occupancy
_atom_site_U_iso_or_equiv
Lu1 Lu+3 0.125 0.125 0.04139 0.916 0.0
Se2 Se-2 0.1235 0.3791 0.4571 1 0.0
Lu2 Lu+3 0.125 0.125 0.377 0.904 0.0
Se1 Se-2 0.125 0.3715 0.125 1 0.0
Lu3 Lu+3 0.125 0.125 0.5416 0.176 0.0
